data_9013702
loop_
_publ_author_name
'Juhin, A.'
'Morin, G.'
'Elkaim, E.'
'Frost, D. J.'
'Fialin, M.'
'Juillot, F.'
'Calas, G.'

_publ_section_title
;Structure refinement of a synthetic knorringite, Mg3(Cr0.8Mg0.1Si0.1)2(SiO4)3
;
_journal_name_full 'American Mineralogist'
_journal_page_first 59
_journal_page_last 63
_journal_paper_doi 10.2138/am.2010.3243
_journal_volume 95
_journal_year 2010
_chemical_compound_source Synthetic
_chemical_formula_sum 'Cr1.68 Mg3.16 O12 Si3.16'
_chemical_name_mineral Knorringite
_space_group_IT_number 230
_symmetry_space_group_name_Hall '-I 4bd 2c 3'
_symmetry_space_group_name_H-M 'I a -3 d'
_cell_angle_alpha 90
_cell_angle_beta 90
_cell_angle_gamma 90
_cell_length_a 11.5935
_cell_length_b 11.5935
_cell_length_c 11.5935
_cell_formula_units_Z 8
_cell_volume 1558.274
_database_code_amcsd 0004999
_exptl_crystal_density_diffrn 3.793
_cod_original_cell_volume 1558.273
_cod_original_formula_sum 'Cr1.68 Mg3.16 Si3.16 O12'
_cod_database_code 9013702

loop_
_space_group_symop_operation_xyz
x,y,z
1/2+x,1/2+y,1/2+z
z,1/2-x,1/2+y
1/2+z,-x,+y
-y,1/2+z,1/2-x
1/2-y,+z,-x
x,1/2-y,1/2+z
1/2+x,-y,+z
-z,1/2+x,1/2-y
1/2-z,+x,-y
y,1/2-z,1/2+x
1/2+y,-z,+x
-x,1/2+y,1/2-z
1/2-x,+y,-z
3/4+x,1/4-z,3/4-y
1/4+x,3/4-z,1/4-y
3/4-z,1/4+y,3/4+x
1/4-z,3/4+y,1/4+x
3/4+y,1/4-x,3/4-z
1/4+y,3/4-x,1/4-z
3/4-x,1/4+z,3/4+y
1/4-x,3/4+z,1/4+y
3/4+z,1/4-y,3/4-x
1/4+z,3/4-y,1/4-x
3/4-y,1/4+x,3/4+z
1/4-y,3/4+x,1/4+z
1/4+x,1/4+z,1/4+y
3/4+x,3/4+z,3/4+y
1/4-z,1/4-y,1/4-x
3/4-z,3/4-y,3/4-x
1/4+y,1/4+x,1/4+z
3/4+y,3/4+x,3/4+z
1/4-x,1/4-z,1/4-y
3/4-x,3/4-z,3/4-y
1/4+z,1/4+y,1/4+x
3/4+z,3/4+y,3/4+x
1/4-y,1/4-x,1/4-z
3/4-y,3/4-x,3/4-z
1/2+z,x,1/2-y
+z,1/2+x,-y
1/2-y,-z,1/2+x
-y,1/2-z,+x
1/2+x,y,1/2-z
+x,1/2+y,-z
1/2-z,-x,1/2+y
-z,1/2-x,+y
1/2+y,z,1/2-x
+y,1/2+z,-x
1/2-x,-y,1/2+z
-x,1/2-y,+z
1/2-z,1/2+x,y
-z,+x,1/2+y
1/2+y,1/2-z,-x
+y,-z,1/2-x
1/2-x,1/2+y,z
-x,+y,1/2+z
1/2+z,1/2-x,-y
+z,-x,1/2-y
1/2-y,1/2+z,x
-y,+z,1/2+x
1/2+x,1/2-y,-z
+x,-y,1/2-z
3/4-x,3/4+z,1/4-y
1/4-x,1/4+z,3/4-y
3/4+z,3/4-y,1/4+x
1/4+z,1/4-y,3/4+x
3/4-y,3/4+x,1/4-z
1/4-y,1/4+x,3/4-z
3/4+x,3/4-z,1/4+y
1/4+x,1/4-z,3/4+y
3/4-z,3/4+y,1/4-x
1/4-z,1/4+y,3/4-x
3/4+y,3/4-x,1/4+z
1/4+y,1/4-x,3/4+z
1/4-x,3/4-z,3/4+y
3/4-x,1/4-z,1/4+y
1/4+z,3/4+y,3/4-x
3/4+z,1/4+y,1/4-x
1/4-y,3/4-x,3/4+z
3/4-y,1/4-x,1/4+z
1/4+x,3/4+z,3/4-y
3/4+x,1/4+z,1/4-y
1/4-z,3/4-y,3/4+x
3/4-z,1/4-y,1/4+x
1/4+y,3/4+x,3/4-z
3/4+y,1/4+x,1/4-z
-z,-x,-y
1/2-z,1/2-x,1/2-y
y,z,x
1/2+y,1/2+z,1/2+x
-x,-y,-z
1/2-x,1/2-y,1/2-z
z,x,y
1/2+z,1/2+x,1/2+y
-y,-z,-x
1/2-y,1/2-z,1/2-x

loop_
_atom_site_label
_atom_site_fract_x
_atom_site_fract_y
_atom_site_fract_z
_atom_site_occupancy
_atom_site_U_iso_or_equiv
CrY 0.00000 0.00000 0.00000 0.84000 0.00431
MgY 0.00000 0.00000 0.00000 0.08000 0.00431
SiY 0.00000 0.00000 0.00000 0.08000 0.00431
MgX 0.12500 0.00000 0.25000 1.00000 0.01418
SiZ 0.37500 0.00000 0.25000 1.00000 0.00583
O 0.03480 0.05160 0.65710 1.00000 0.01368

loop_
_cod_related_entry_id
_cod_related_entry_database
_cod_related_entry_code
1 AMCSD 0004999
